data_4315041
loop_
_publ_author_name
'Donald J. Darensbourg'
'Osit Karroonnirun'

_publ_section_title
;
 Ring-Opening Polymerization of Lactides Catalyzed by Natural Amino-Acid
 Based Zinc Catalysts
;
_journal_name_full 'Inorganic Chemistry'
_journal_page_first 2360
_journal_page_last 2371
_journal_paper_doi 10.1021/ic902271x
_journal_volume 49
_journal_year 2010
_chemical_formula_sum 'C50 H70 F2 N4 O4 Zn2'
_chemical_formula_weight 959.84
_chemical_name_systematic
; 
 ? 
;
_space_group_IT_number 14
_symmetry_cell_setting monoclinic
_symmetry_space_group_name_Hall '-P 2yn'
_symmetry_space_group_name_H-M 'P 1 21/n 1'
_atom_sites_solution_hydrogens geom
_atom_sites_solution_primary direct
_atom_sites_solution_secondary difmap
_audit_creation_method SHELXL-97
_cell_angle_alpha 90.00
_cell_angle_beta 105.529(12)
_cell_angle_gamma 90.00
_cell_formula_units_Z 4
_cell_length_a 12.128(12)
_cell_length_b 21.45(2)
_cell_length_c 20.25(2)
_cell_measurement_reflns_used 9622
_cell_measurement_temperature 110(2)
_cell_measurement_theta_max 26.69
_cell_measurement_theta_min 2.17
_cell_volume 5076(9)
_computing_cell_refinement 'Bruker APEXII'
_computing_data_collection 'Bruker APEXII'
_computing_data_reduction 'Bruker SAINT'
_computing_molecular_graphics 'X-SEED (Barbour, 2001)'
_computing_publication_material 'Bruker SHELXTL'
_computing_structure_refinement 'SHELXL-97 (Sheldrick, 1997)'
_computing_structure_solution 'SHELXS-97 (Sheldrick, 1990)'
_diffrn_ambient_temperature 110(2)
_diffrn_measured_fraction_theta_full 0.971
_diffrn_measured_fraction_theta_max 0.971
_diffrn_measurement_device_type 'CCD area detector'
_diffrn_measurement_method 'phi and omega scans'
_diffrn_radiation_monochromator graphite
_diffrn_radiation_source 'fine-focus sealed tube'
_diffrn_radiation_type MoK\a
_diffrn_radiation_wavelength 0.71073
_diffrn_reflns_av_R_equivalents 0.1135
_diffrn_reflns_av_sigmaI/netI 0.1024
_diffrn_reflns_limit_h_max 15
_diffrn_reflns_limit_h_min -15
_diffrn_reflns_limit_k_max 27
_diffrn_reflns_limit_k_min -27
_diffrn_reflns_limit_l_max 26
_diffrn_reflns_limit_l_min -26
_diffrn_reflns_number 48125
_diffrn_reflns_theta_full 27.50
_diffrn_reflns_theta_max 27.50
_diffrn_reflns_theta_min 1.78
_exptl_absorpt_coefficient_mu 0.997
_exptl_absorpt_correction_T_max 0.8567
_exptl_absorpt_correction_T_min 0.8331
_exptl_absorpt_correction_type multi-scan
_exptl_absorpt_process_details 'SADABS; (Sheldrick, 2006)'
_exptl_crystal_colour yellow
_exptl_crystal_density_diffrn 1.257
_exptl_crystal_density_method 'not measured'
_exptl_crystal_description block
_exptl_crystal_F_000 2032
_exptl_crystal_size_max 0.19
_exptl_crystal_size_mid 0.18
_exptl_crystal_size_min 0.16
_refine_diff_density_max 1.794
_refine_diff_density_min -2.246
_refine_diff_density_rms 0.195
_refine_ls_extinction_method none
_refine_ls_goodness_of_fit_ref 1.036
_refine_ls_hydrogen_treatment constr
_refine_ls_matrix_type full
_refine_ls_number_parameters 575
_refine_ls_number_reflns 11309
_refine_ls_number_restraints 0
_refine_ls_restrained_S_all 1.036
_refine_ls_R_factor_all 0.1435
_refine_ls_R_factor_gt 0.0932
_refine_ls_shift/su_max 0.001
_refine_ls_shift/su_mean 0.000
_refine_ls_structure_factor_coef Fsqd
_refine_ls_weighting_details 'calc w=1/[\s^2^(Fo^2^)+(0.2000P)^2^+0.0000P] where P=(Fo^2^+2Fc^2^)/3'
_refine_ls_weighting_scheme calc
_refine_ls_wR_factor_gt 0.2505
_refine_ls_wR_factor_ref 0.3180
_reflns_number_gt 5952
_reflns_number_total 11309
_reflns_threshold_expression >2sigma(I)
_cod_data_source_file ic902271x_si_001_4.cif
_cod_data_source_block pmonop
_cod_depositor_comments
;
The following automatic conversions were performed:

'_symmetry_cell_setting' value 'Monoclinic' changed to 'monoclinic'
according to the built-in table from CIF Core dictionary named
'cif_core.dic' version 2.4.1 from 2010-06-29.

Automatic conversion script
Id: cif_fix_values 1646 2011-03-28 12:23:43Z adriana 
;
_cod_original_cell_volume 5074(9)
_cod_database_code 4315041

loop_
_symmetry_equiv_pos_as_xyz
'x, y, z'
'-x+1/2, y+1/2, -z+1/2'
'-x, -y, -z'
'x-1/2, -y-1/2, z-1/2'

loop_
_atom_site_label
_atom_site_type_symbol
_atom_site_fract_x
_atom_site_fract_y
_atom_site_fract_z
_atom_site_U_iso_or_equiv
_atom_site_adp_type
_atom_site_occupancy
_atom_site_symmetry_multiplicity
_atom_site_calc_flag
_atom_site_refinement_flags
_atom_site_disorder_assembly
_atom_site_disorder_group
C1 C 0.8459(4) 0.1094(3) 0.2519(3) 0.0249(12) Uani 1 1 d . . .
C2 C 0.8624(4) 0.1668(3) 0.2205(3) 0.0263(12) Uani 1 1 d . . .
C3 C 0.8783(4) 0.1660(3) 0.1524(3) 0.0330(14) Uani 1 1 d . . .
H3 H 0.8880 0.2046 0.1316 0.040 Uiso 1 1 calc R . .
C4 C 0.8801(4) 0.1118(3) 0.1162(3) 0.0324(13) Uani 1 1 d . . .
C5 C 0.8654(4) 0.0554(3) 0.1500(3) 0.0329(14) Uani 1 1 d . . .
H5 H 0.8668 0.0173 0.1263 0.040 Uiso 1 1 calc R . .
C6 C 0.8489(4) 0.0521(3) 0.2154(3) 0.0307(13) Uani 1 1 d . . .
C7 C 0.8375(5) -0.0106(3) 0.2501(3) 0.0308(13) Uani 1 1 d . . .
C8 C 0.8489(6) -0.0666(3) 0.2035(4) 0.0455(17) Uani 1 1 d . . .
H8A H 0.7875 -0.0646 0.1607 0.068 Uiso 1 1 calc R . .
H8B H 0.8430 -0.1057 0.2272 0.068 Uiso 1 1 calc R . .
H8C H 0.9232 -0.0646 0.1931 0.068 Uiso 1 1 calc R . .
C9 C 0.9346(5) -0.0177(3) 0.3178(4) 0.0450(17) Uani 1 1 d . . .
H9A H 1.0091 -0.0139 0.3078 0.068 Uiso 1 1 calc R . .
H9B H 0.9289 -0.0587 0.3380 0.068 Uiso 1 1 calc R . .
H9C H 0.9270 0.0150 0.3501 0.068 Uiso 1 1 calc R . .
C10 C 0.7188(5) -0.0163(3) 0.2655(4) 0.0382(15) Uani 1 1 d . . .
H10A H 0.7058 0.0203 0.2914 0.057 Uiso 1 1 calc R . .
H10B H 0.7174 -0.0540 0.2926 0.057 Uiso 1 1 calc R . .
H10C H 0.6586 -0.0189 0.2223 0.057 Uiso 1 1 calc R . .
C11 C 0.8997(4) 0.1101(3) 0.0434(3) 0.0315(13) Uani 1 1 d . . .
C12 C 0.9001(6) 0.1771(3) 0.0152(4) 0.0407(16) Uani 1 1 d . . .
H12A H 0.9122 0.1754 -0.0307 0.061 Uiso 1 1 calc R . .
H12B H 0.9618 0.2011 0.0457 0.061 Uiso 1 1 calc R . .
H12C H 0.8265 0.1971 0.0127 0.061 Uiso 1 1 calc R . .
C13 C 1.0171(5) 0.0801(3) 0.0475(4) 0.0457(17) Uani 1 1 d . . .
H13A H 1.0191 0.0378 0.0663 0.069 Uiso 1 1 calc R . .
H13B H 1.0778 0.1052 0.0774 0.069 Uiso 1 1 calc R . .
H13C H 1.0288 0.0781 0.0016 0.069 Uiso 1 1 calc R . .
C14 C 0.8040(5) 0.0723(3) -0.0051(3) 0.0382(14) Uani 1 1 d . . .
H14A H 0.8025 0.0301 0.0132 0.057 Uiso 1 1 calc R . .
H14B H 0.8182 0.0700 -0.0504 0.057 Uiso 1 1 calc R . .
H14C H 0.7302 0.0927 -0.0089 0.057 Uiso 1 1 calc R . .
C15 C 0.8688(4) 0.2278(2) 0.2508(3) 0.0251(12) Uani 1 1 d . . .
H15 H 0.8789 0.2616 0.2227 0.030 Uiso 1 1 calc R . .
C16 C 0.8802(5) 0.3085(3) 0.3321(4) 0.0366(15) Uani 1 1 d . . .
H16A H 0.8368 0.3190 0.3657 0.044 Uiso 1 1 calc R . .
H16B H 0.8517 0.3352 0.2912 0.044 Uiso 1 1 calc R . .
C17 C 1.0079(5) 0.3209(3) 0.3638(4) 0.0426(17) Uani 1 1 d . . .
H17A H 1.0180 0.3628 0.3852 0.051 Uiso 1 1 calc R . .
H17B H 1.0390 0.2897 0.4000 0.051 Uiso 1 1 calc R . .
C18 C 1.0625(7) 0.3765(4) 0.2730(4) 0.061(2) Uani 1 1 d . . .
H18A H 0.9832 0.3830 0.2462 0.092 Uiso 1 1 calc R . .
H18B H 1.1124 0.3747 0.2422 0.092 Uiso 1 1 calc R . .
H18C H 1.0864 0.4111 0.3053 0.092 Uiso 1 1 calc R . .
C19 C 1.1914(6) 0.3019(4) 0.3423(5) 0.063(2) Uani 1 1 d . . .
H19A H 1.2303 0.3376 0.3687 0.095 Uiso 1 1 calc R . .
H19B H 1.2283 0.2917 0.3061 0.095 Uiso 1 1 calc R . .
H19C H 1.1960 0.2660 0.3728 0.095 Uiso 1 1 calc R . .
C20 C 0.7917(4) 0.3042(3) 0.5890(3) 0.0248(11) Uani 1 1 d . . .
C21 C 0.7221(4) 0.2834(3) 0.6309(3) 0.0251(11) Uani 1 1 d . . .
C22 C 0.7104(4) 0.3190(3) 0.6877(3) 0.0323(14) Uani 1 1 d . . .
H22 H 0.6627 0.3039 0.7144 0.039 Uiso 1 1 calc R . .
C23 C 0.7668(4) 0.3754(3) 0.7053(3) 0.0294(12) Uani 1 1 d . . .
C24 C 0.8365(4) 0.3955(3) 0.6630(3) 0.0335(14) Uani 1 1 d . . .
H24 H 0.8761 0.4339 0.6745 0.040 Uiso 1 1 calc R . .
C25 C 0.8516(4) 0.3637(3) 0.6061(3) 0.0266(12) Uani 1 1 d . . .
C26 C 0.9276(5) 0.3894(3) 0.5628(3) 0.0348(14) Uani 1 1 d . . .
C27 C 0.9835(6) 0.4519(3) 0.5911(4) 0.0455(17) Uani 1 1 d . . .
H27A H 0.9241 0.4813 0.5957 0.068 Uiso 1 1 calc R . .
H27B H 1.0244 0.4691 0.5595 0.068 Uiso 1 1 calc R . .
H27C H 1.0375 0.4451 0.6360 0.068 Uiso 1 1 calc R . .
C28 C 0.8535(6) 0.4010(3) 0.4898(3) 0.0390(15) Uani 1 1 d . . .
H28A H 0.8182 0.3617 0.4701 0.059 Uiso 1 1 calc R . .
H28B H 0.9013 0.4174 0.4617 0.059 Uiso 1 1 calc R . .
H28C H 0.7935 0.4313 0.4910 0.059 Uiso 1 1 calc R . .
C29 C 1.0260(5) 0.3429(3) 0.5621(4) 0.0474(18) Uani 1 1 d . . .
H29A H 1.0669 0.3320 0.6093 0.071 Uiso 1 1 calc R . .
H29B H 1.0793 0.3624 0.5395 0.071 Uiso 1 1 calc R . .
H29C H 0.9938 0.3051 0.5371 0.071 Uiso 1 1 calc R . .
C30 C 0.7583(5) 0.4165(3) 0.7659(3) 0.0375(15) Uani 1 1 d . . .
C31 C 0.7097(6) 0.4813(3) 0.7396(4) 0.0489(18) Uani 1 1 d . . .
H31A H 0.7577 0.5002 0.7130 0.073 Uiso 1 1 calc R . .
H31B H 0.7093 0.5081 0.7787 0.073 Uiso 1 1 calc R . .
H31C H 0.6314 0.4766 0.7104 0.073 Uiso 1 1 calc R . .
C32 C 0.6786(6) 0.3882(3) 0.8056(4) 0.0466(17) Uani 1 1 d . . .
H32A H 0.6022 0.3821 0.7745 0.070 Uiso 1 1 calc R . .
H32B H 0.6735 0.4165 0.8427 0.070 Uiso 1 1 calc R . .
H32C H 0.7093 0.3479 0.8251 0.070 Uiso 1 1 calc R . .
C33 C 0.8795(5) 0.4254(4) 0.8164(4) 0.059(2) Uani 1 1 d . . .
H33A H 0.9093 0.3849 0.8355 0.088 Uiso 1 1 calc R . .
H33B H 0.8740 0.4534 0.8537 0.088 Uiso 1 1 calc R . .
H33C H 0.9312 0.4435 0.7918 0.088 Uiso 1 1 calc R . .
C34 C 0.6649(4) 0.2232(3) 0.6214(3) 0.0314(13) Uani 1 1 d . . .
H34 H 0.6214 0.2136 0.6528 0.038 Uiso 1 1 calc R . .
C35 C 0.6097(5) 0.1209(3) 0.5820(4) 0.0430(16) Uani 1 1 d . . .
H35A H 0.5308 0.1282 0.5855 0.052 Uiso 1 1 calc R . .
H35B H 0.6527 0.0989 0.6241 0.052 Uiso 1 1 calc R . .
C36 C 0.6064(5) 0.0813(3) 0.5204(4) 0.0436(16) Uani 1 1 d . . .
H36A H 0.5870 0.0379 0.5296 0.052 Uiso 1 1 calc R . .
H36B H 0.5458 0.0970 0.4808 0.052 Uiso 1 1 calc R . .
C37 C 0.7055(7) 0.0501(3) 0.4369(4) 0.0527(19) Uani 1 1 d . . .
H37A H 0.7780 0.0517 0.4243 0.079 Uiso 1 1 calc R . .
H37B H 0.6457 0.0708 0.4014 0.079 Uiso 1 1 calc R . .
H37C H 0.6840 0.0065 0.4410 0.079 Uiso 1 1 calc R . .
C38 C 0.8093(6) 0.0524(3) 0.5587(4) 0.054(2) Uani 1 1 d . . .
H38A H 0.8234 0.0779 0.6003 0.080 Uiso 1 1 calc R . .
H38B H 0.8799 0.0491 0.5442 0.080 Uiso 1 1 calc R . .
H38C H 0.7843 0.0107 0.5681 0.080 Uiso 1 1 calc R . .
C39 C 1.0113(4) 0.1650(3) 0.5057(3) 0.0312(13) Uani 1 1 d . . .
C40 C 1.0945(5) 0.1552(3) 0.4714(4) 0.0426(16) Uani 1 1 d . . .
H40 H 1.0730 0.1489 0.4232 0.051 Uiso 1 1 calc R . .
C41 C 1.2113(5) 0.1547(4) 0.5082(4) 0.0468(17) Uani 1 1 d . . .
H41 H 1.2687 0.1474 0.4851 0.056 Uiso 1 1 calc R . .
C42 C 1.2406(5) 0.1646(3) 0.5769(4) 0.0417(17) Uani 1 1 d . . .
C43 C 1.1614(5) 0.1742(3) 0.6129(4) 0.0390(16) Uani 1 1 d . . .
H43 H 1.1841 0.1805 0.6611 0.047 Uiso 1 1 calc R . .
C44 C 1.0448(5) 0.1744(3) 0.5762(4) 0.0355(15) Uani 1 1 d . . .
H44 H 0.9882 0.1811 0.6000 0.043 Uiso 1 1 calc R . .
C45 C 0.6055(4) 0.2318(3) 0.3601(3) 0.0297(13) Uani 1 1 d . . .
C46 C 0.5618(4) 0.2841(3) 0.3851(3) 0.0360(14) Uani 1 1 d . . .
H46 H 0.5872 0.2939 0.4325 0.043 Uiso 1 1 calc R . .
C47 C 0.4816(5) 0.3221(3) 0.3416(4) 0.0403(16) Uani 1 1 d . . .
H47 H 0.4505 0.3570 0.3592 0.048 Uiso 1 1 calc R . .
C48 C 0.4472(5) 0.3084(3) 0.2720(4) 0.0415(17) Uani 1 1 d . . .
C49 C 0.4881(5) 0.2568(3) 0.2454(3) 0.0434(17) Uani 1 1 d . . .
H49 H 0.4615 0.2478 0.1978 0.052 Uiso 1 1 calc R . .
C50 C 0.5677(5) 0.2182(3) 0.2878(3) 0.0354(14) Uani 1 1 d . . .
H50 H 0.5972 0.1830 0.2696 0.043 Uiso 1 1 calc R . .
F1 F 1.3563(3) 0.1644(2) 0.6123(3) 0.0612(13) Uani 1 1 d . . .
F2 F 0.3695(3) 0.3468(2) 0.2290(2) 0.0559(11) Uani 1 1 d . . .
N1 N 0.8624(4) 0.2425(2) 0.3126(3) 0.0313(11) Uani 1 1 d . . .
N2 N 1.0710(4) 0.3176(2) 0.3112(4) 0.0452(15) Uani 1 1 d . . .
N3 N 0.6656(4) 0.1815(2) 0.5765(3) 0.0320(12) Uani 1 1 d . . .
N4 N 0.7186(4) 0.0822(2) 0.5032(3) 0.0341(12) Uani 1 1 d . . .
O1 O 0.8287(3) 0.10660(19) 0.3140(2) 0.0346(10) Uani 1 1 d . . .
O2 O 0.8982(3) 0.16581(19) 0.4712(2) 0.0309(9) Uani 1 1 d . . .
O3 O 0.6859(3) 0.19379(19) 0.4011(2) 0.0307(9) Uani 1 1 d . . .
O4 O 0.8042(3) 0.27252(18) 0.5359(2) 0.0330(10) Uani 1 1 d . . .
Zn1 Zn 0.82844(5) 0.17633(3) 0.37242(4) 0.0300(2) Uani 1 1 d . . .
Zn2 Zn 0.75359(5) 0.18765(3) 0.50329(4) 0.0270(2) Uani 1 1 d . . .

loop_
_atom_site_aniso_label
_atom_site_aniso_U_11
_atom_site_aniso_U_22
_atom_site_aniso_U_33
_atom_site_aniso_U_23
_atom_site_aniso_U_13
_atom_site_aniso_U_12
C1 0.019(2) 0.034(3) 0.018(3) 0.001(2) -0.001(2) 0.002(2)
C2 0.022(2) 0.030(3) 0.027(3) 0.005(2) 0.007(2) 0.004(2)
C3 0.019(2) 0.029(3) 0.048(4) 0.008(3) 0.004(2) 0.001(2)
C4 0.022(2) 0.031(3) 0.042(4) -0.004(3) 0.003(2) 0.002(2)
C5 0.024(3) 0.030(3) 0.043(4) -0.006(3) 0.006(2) 0.001(2)
C6 0.017(2) 0.029(3) 0.045(4) -0.001(3) 0.005(2) 0.004(2)
C7 0.028(3) 0.030(3) 0.033(3) 0.001(3) 0.007(2) -0.001(2)
C8 0.056(4) 0.028(3) 0.059(5) 0.000(3) 0.027(4) 0.001(3)
C9 0.026(3) 0.044(4) 0.057(5) 0.019(3) -0.002(3) 0.004(3)
C10 0.029(3) 0.036(3) 0.046(4) 0.002(3) 0.005(3) -0.004(2)
C11 0.024(3) 0.039(3) 0.034(4) -0.010(3) 0.012(2) -0.002(2)
C12 0.041(3) 0.043(4) 0.042(4) 0.003(3) 0.018(3) -0.007(3)
C13 0.027(3) 0.051(4) 0.058(5) -0.009(4) 0.010(3) 0.002(3)
C14 0.032(3) 0.048(4) 0.033(4) -0.001(3) 0.005(3) -0.006(3)
C15 0.019(2) 0.028(3) 0.027(3) 0.002(2) 0.003(2) 0.0016(19)
C16 0.032(3) 0.031(3) 0.048(4) -0.005(3) 0.014(3) -0.002(2)
C17 0.038(3) 0.037(4) 0.055(5) -0.008(3) 0.016(3) -0.010(3)
C18 0.059(5) 0.066(5) 0.065(6) -0.002(4) 0.028(4) -0.014(4)
C19 0.033(4) 0.077(6) 0.074(6) -0.028(5) 0.004(4) -0.006(3)
C20 0.020(2) 0.036(3) 0.016(3) 0.004(2) 0.002(2) 0.000(2)
C21 0.019(2) 0.035(3) 0.020(3) -0.006(2) 0.003(2) 0.000(2)
C22 0.018(2) 0.040(3) 0.037(4) -0.002(3) 0.005(2) 0.001(2)
C23 0.023(2) 0.035(3) 0.030(3) -0.004(3) 0.007(2) 0.001(2)
C24 0.020(2) 0.034(3) 0.043(4) -0.001(3) 0.001(2) -0.003(2)
C25 0.020(2) 0.034(3) 0.026(3) 0.001(2) 0.005(2) -0.001(2)
C26 0.033(3) 0.030(3) 0.044(4) -0.005(3) 0.016(3) -0.006(2)
C27 0.059(4) 0.043(4) 0.039(4) -0.007(3) 0.022(3) -0.024(3)
C28 0.054(4) 0.033(3) 0.032(4) 0.004(3) 0.014(3) -0.003(3)
C29 0.029(3) 0.048(4) 0.070(5) 0.009(4) 0.022(3) -0.002(3)
C30 0.028(3) 0.045(4) 0.041(4) -0.013(3) 0.011(3) -0.003(2)
C31 0.048(4) 0.038(4) 0.067(5) -0.016(3) 0.024(4) -0.001(3)
C32 0.056(4) 0.051(4) 0.038(4) -0.009(3) 0.021(3) -0.002(3)
C33 0.036(3) 0.082(6) 0.053(5) -0.023(4) 0.002(3) 0.002(3)
C34 0.017(2) 0.037(3) 0.039(4) 0.005(3) 0.006(2) -0.004(2)
C35 0.039(3) 0.034(3) 0.062(5) -0.012(3) 0.024(3) -0.011(3)
C36 0.032(3) 0.047(4) 0.055(4) -0.005(3) 0.016(3) -0.011(3)
C37 0.072(5) 0.041(4) 0.050(5) -0.005(3) 0.025(4) -0.016(3)
C38 0.039(3) 0.043(4) 0.076(6) 0.019(4) 0.010(4) 0.001(3)
C39 0.016(2) 0.031(3) 0.043(4) -0.003(3) 0.002(2) 0.001(2)
C40 0.023(3) 0.050(4) 0.054(5) -0.003(3) 0.009(3) 0.005(3)
C41 0.025(3) 0.064(5) 0.052(5) 0.000(4) 0.011(3) 0.006(3)
C42 0.016(3) 0.045(4) 0.058(5) 0.001(3) 0.000(3) 0.001(2)
C43 0.024(3) 0.036(3) 0.051(4) -0.001(3) 0.000(3) -0.002(2)
C44 0.020(3) 0.033(3) 0.052(4) 0.002(3) 0.007(3) -0.003(2)
C45 0.018(2) 0.034(3) 0.038(3) 0.003(3) 0.009(2) -0.003(2)
C46 0.020(3) 0.044(4) 0.043(4) 0.004(3) 0.009(2) 0.003(2)
C47 0.024(3) 0.037(3) 0.059(5) 0.007(3) 0.010(3) 0.002(2)
C48 0.021(3) 0.048(4) 0.054(5) 0.020(3) 0.007(3) 0.001(2)
C49 0.028(3) 0.057(4) 0.038(4) 0.010(3) -0.004(3) -0.010(3)
C50 0.026(3) 0.041(3) 0.038(4) -0.003(3) 0.005(2) -0.006(2)
F1 0.0198(17) 0.081(3) 0.075(3) -0.010(3) -0.0024(18) 0.0065(17)
F2 0.039(2) 0.062(3) 0.058(3) 0.024(2) -0.0014(19) 0.0110(18)
N1 0.025(2) 0.028(2) 0.041(3) 0.000(2) 0.009(2) -0.0017(18)
N2 0.027(3) 0.041(3) 0.069(4) -0.010(3) 0.015(3) -0.007(2)
N3 0.024(2) 0.034(3) 0.039(3) -0.001(2) 0.010(2) -0.0046(19)
N4 0.028(2) 0.025(2) 0.050(3) -0.001(2) 0.013(2) -0.0017(19)
O1 0.038(2) 0.032(2) 0.035(3) -0.0017(18) 0.0135(19) -0.0039(17)
O2 0.0132(16) 0.046(2) 0.031(2) 0.0009(18) 0.0023(15) 0.0031(15)
O3 0.0186(17) 0.042(2) 0.030(2) 0.0044(18) 0.0026(16) 0.0033(15)
O4 0.0248(19) 0.036(2) 0.040(3) -0.0014(19) 0.0120(18) -0.0057(16)
Zn1 0.0220(3) 0.0347(4) 0.0329(5) -0.0012(3) 0.0069(3) 0.0004(2)
Zn2 0.0182(3) 0.0293(4) 0.0326(5) 0.0005(3) 0.0055(3) -0.0015(2)

loop_
_atom_type_symbol
_atom_type_description
_atom_type_scat_dispersion_real
_atom_type_scat_dispersion_imag
_atom_type_scat_source
C C 0.0033 0.0016 'International Tables Vol C Tables 4.2.6.8 and 6.1.1.4'
H H 0.0000 0.0000 'International Tables Vol C Tables 4.2.6.8 and 6.1.1.4'
N N 0.0061 0.0033 'International Tables Vol C Tables 4.2.6.8 and 6.1.1.4'
O O 0.0106 0.0060 'International Tables Vol C Tables 4.2.6.8 and 6.1.1.4'
F F 0.0171 0.0103 'International Tables Vol C Tables 4.2.6.8 and 6.1.1.4'
Zn Zn 0.2839 1.4301 'International Tables Vol C Tables 4.2.6.8 and 6.1.1.4'

loop_
_geom_angle_atom_site_label_1
_geom_angle_atom_site_label_2
_geom_angle_atom_site_label_3
_geom_angle
_geom_angle_site_symmetry_1
_geom_angle_site_symmetry_3
_geom_angle_publ_flag
O1 C1 C2 122.5(5) . . ?
O1 C1 C6 118.7(5) . . ?
C2 C1 C6 118.8(5) . . ?
C1 C2 C15 126.4(5) . . ?
C1 C2 C3 119.3(5) . . ?
C15 C2 C3 114.3(5) . . ?
C4 C3 C2 122.8(6) . . ?
C3 C4 C5 116.0(6) . . ?
C3 C4 C11 123.5(6) . . ?
C5 C4 C11 120.5(5) . . ?
C6 C5 C4 124.7(6) . . ?
C5 C6 C1 118.3(5) . . ?
C5 C6 C7 122.1(5) . . ?
C1 C6 C7 119.5(5) . . ?
C6 C7 C8 111.3(5) . . ?
C6 C7 C9 110.3(5) . . ?
C8 C7 C9 106.8(5) . . ?
C6 C7 C10 111.1(4) . . ?
C8 C7 C10 107.3(5) . . ?
C9 C7 C10 109.8(5) . . ?
C14 C11 C13 110.0(5) . . ?
C14 C11 C12 109.3(5) . . ?
C13 C11 C12 108.3(5) . . ?
C14 C11 C4 109.7(5) . . ?
C13 C11 C4 109.3(5) . . ?
C12 C11 C4 110.2(5) . . ?
N1 C15 C2 127.9(5) . . ?
N1 C16 C17 109.9(5) . . ?
N2 C17 C16 110.6(6) . . ?
O4 C20 C21 123.0(5) . . ?
O4 C20 C25 119.1(5) . . ?
C21 C20 C25 118.0(5) . . ?
C22 C21 C20 121.3(5) . . ?
C22 C21 C34 116.0(5) . . ?
C20 C21 C34 122.6(5) . . ?
C23 C22 C21 121.9(6) . . ?
C22 C23 C24 116.1(5) . . ?
C22 C23 C30 124.8(5) . . ?
C24 C23 C30 119.0(5) . . ?
C25 C24 C23 125.5(5) . . ?
C24 C25 C20 117.2(5) . . ?
C24 C25 C26 121.9(5) . . ?
C20 C25 C26 120.9(5) . . ?
C28 C26 C25 108.9(5) . . ?
C28 C26 C27 107.7(5) . . ?
C25 C26 C27 111.8(5) . . ?
C28 C26 C29 110.4(6) . . ?
C25 C26 C29 110.7(5) . . ?
C27 C26 C29 107.3(5) . . ?
C23 C30 C32 112.2(5) . . ?
C23 C30 C31 109.9(6) . . ?
C32 C30 C31 107.4(5) . . ?
C23 C30 C33 109.9(5) . . ?
C32 C30 C33 108.5(6) . . ?
C31 C30 C33 108.7(6) . . ?
N3 C34 C21 128.5(6) . . ?
N3 C35 C36 110.1(6) . . ?
N4 C36 C35 111.4(5) . . ?
O2 C39 C40 120.9(6) . . ?
O2 C39 C44 120.1(5) . . ?
C40 C39 C44 119.0(5) . . ?
C39 C40 C41 120.0(7) . . ?
C42 C41 C40 119.3(6) . . ?
C41 C42 C43 122.7(6) . . ?
C41 C42 F1 118.5(6) . . ?
C43 C42 F1 118.7(7) . . ?
C42 C43 C44 117.9(7) . . ?
C39 C44 C43 121.2(6) . . ?
O3 C45 C46 122.6(6) . . ?
O3 C45 C50 118.4(5) . . ?
C46 C45 C50 119.0(5) . . ?
C47 C46 C45 120.8(6) . . ?
C46 C47 C48 119.3(6) . . ?
F2 C48 C49 119.4(7) . . ?
F2 C48 C47 119.0(6) . . ?
C49 C48 C47 121.6(6) . . ?
C48 C49 C50 120.1(6) . . ?
C49 C50 C45 119.2(6) . . ?
C15 N1 C16 116.5(5) . . ?
C15 N1 Zn1 119.1(4) . . ?
C16 N1 Zn1 124.4(4) . . ?
C19 N2 C18 110.1(6) . . ?
C19 N2 C17 110.6(6) . . ?
C18 N2 C17 111.3(5) . . ?
C34 N3 C35 118.0(5) . . ?
C34 N3 Zn2 125.0(4) . . ?
C35 N3 Zn2 116.6(4) . . ?
C37 N4 C38 111.3(6) . . ?
C37 N4 C36 108.9(5) . . ?
C38 N4 C36 110.7(6) . . ?
C37 N4 Zn2 115.7(4) . . ?
C38 N4 Zn2 108.8(4) . . ?
C36 N4 Zn2 101.1(4) . . ?
C1 O1 Zn1 125.3(4) . . ?
C39 O2 Zn1 128.5(4) . . ?
C39 O2 Zn2 131.3(4) . . ?
Zn1 O2 Zn2 97.04(16) . . ?
C45 O3 Zn1 117.8(4) . . ?
C45 O3 Zn2 133.6(4) . . ?
Zn1 O3 Zn2 98.01(16) . . ?
C20 O4 Zn2 130.9(4) . . ?
O1 Zn1 O2 117.98(18) . . ?
O1 Zn1 N1 98.5(2) . . ?
O2 Zn1 N1 127.02(19) . . ?
O1 Zn1 O3 118.13(17) . . ?
O2 Zn1 O3 84.05(17) . . ?
N1 Zn1 O3 112.40(18) . . ?
O4 Zn2 O3 106.69(17) . . ?
O4 Zn2 N3 89.61(18) . . ?
O3 Zn2 N3 126.78(19) . . ?
O4 Zn2 O2 95.69(16) . . ?
O3 Zn2 O2 80.79(16) . . ?
N3 Zn2 O2 148.99(18) . . ?
O4 Zn2 N4 161.08(19) . . ?
O3 Zn2 N4 92.24(18) . . ?
N3 Zn2 N4 78.79(19) . . ?
O2 Zn2 N4 87.10(17) . . ?

loop_
_geom_bond_atom_site_label_1
_geom_bond_atom_site_label_2
_geom_bond_distance
_geom_bond_site_symmetry_2
_geom_bond_publ_flag
C1 O1 1.330(7) . ?
C1 C2 1.424(8) . ?
C1 C6 1.440(8) . ?
C2 C15 1.440(8) . ?
C2 C3 1.443(9) . ?
C3 C4 1.378(8) . ?
C4 C5 1.425(8) . ?
C4 C11 1.554(9) . ?
C5 C6 1.393(9) . ?
C6 C7 1.541(8) . ?
C7 C8 1.555(9) . ?
C7 C9 1.557(8) . ?
C7 C10 1.557(8) . ?
C11 C14 1.535(8) . ?
C11 C13 1.545(8) . ?
C11 C12 1.546(9) . ?
C15 N1 1.311(8) . ?
C16 N1 1.470(8) . ?
C16 C17 1.532(9) . ?
C17 N2 1.470(10) . ?
C18 N2 1.470(10) . ?
C19 N2 1.467(8) . ?
C20 O4 1.315(7) . ?
C20 C21 1.420(8) . ?
C20 C25 1.463(8) . ?
C21 C22 1.418(8) . ?
C21 C34 1.454(8) . ?
C22 C23 1.388(8) . ?
C23 C24 1.421(8) . ?
C23 C30 1.536(8) . ?
C24 C25 1.393(8) . ?
C25 C26 1.535(8) . ?
C26 C28 1.529(9) . ?
C26 C27 1.542(8) . ?
C26 C29 1.559(9) . ?
C30 C32 1.539(9) . ?
C30 C31 1.547(9) . ?
C30 C33 1.562(9) . ?
C34 N3 1.276(8) . ?
C35 N3 1.484(8) . ?
C35 C36 1.500(9) . ?
C36 N4 1.492(8) . ?
C37 N4 1.479(9) . ?
C38 N4 1.489(8) . ?
C39 O2 1.362(6) . ?
C39 C40 1.385(9) . ?
C39 C44 1.389(9) . ?
C40 C41 1.413(8) . ?
C41 C42 1.357(10) . ?
C42 C43 1.369(10) . ?
C42 F1 1.394(7) . ?
C43 C44 1.410(8) . ?
C45 O3 1.367(6) . ?
C45 C46 1.392(8) . ?
C45 C50 1.442(9) . ?
C46 C47 1.389(8) . ?
C47 C48 1.389(11) . ?
C48 F2 1.372(7) . ?
C48 C49 1.380(10) . ?
C49 C50 1.383(8) . ?
N1 Zn1 1.980(5) . ?
N3 Zn2 2.050(6) . ?
N4 Zn2 2.301(5) . ?
O1 Zn1 1.907(4) . ?
O2 Zn1 1.965(5) . ?
O2 Zn2 2.080(4) . ?
O3 Zn1 2.001(4) . ?
O3 Zn2 2.016(5) . ?
O4 Zn2 1.977(4) . ?

loop_
_geom_torsion_atom_site_label_1
_geom_torsion_atom_site_label_2
_geom_torsion_atom_site_label_3
_geom_torsion_atom_site_label_4
_geom_torsion
_geom_torsion_site_symmetry_1
_geom_torsion_site_symmetry_2
_geom_torsion_site_symmetry_3
_geom_torsion_site_symmetry_4
_geom_torsion_publ_flag
O1 C1 C2 C15 3.3(8) . . . . ?
C6 C1 C2 C15 -176.1(5) . . . . ?
O1 C1 C2 C3 -178.8(5) . . . . ?
C6 C1 C2 C3 1.8(7) . . . . ?
C1 C2 C3 C4 -1.0(8) . . . . ?
C15 C2 C3 C4 177.1(5) . . . . ?
C2 C3 C4 C5 -0.1(8) . . . . ?
C2 C3 C4 C11 -178.7(5) . . . . ?
C3 C4 C5 C6 0.5(8) . . . . ?
C11 C4 C5 C6 179.1(5) . . . . ?
C4 C5 C6 C1 0.3(8) . . . . ?
C4 C5 C6 C7 -177.9(5) . . . . ?
O1 C1 C6 C5 179.1(5) . . . . ?
C2 C1 C6 C5 -1.4(7) . . . . ?
O1 C1 C6 C7 -2.6(7) . . . . ?
C2 C1 C6 C7 176.8(4) . . . . ?
C5 C6 C7 C8 1.0(7) . . . . ?
C1 C6 C7 C8 -177.2(5) . . . . ?
C5 C6 C7 C9 119.4(6) . . . . ?
C1 C6 C7 C9 -58.8(6) . . . . ?
C5 C6 C7 C10 -118.6(6) . . . . ?
C1 C6 C7 C10 63.2(6) . . . . ?
C3 C4 C11 C14 -127.9(6) . . . . ?
C5 C4 C11 C14 53.5(7) . . . . ?
C3 C4 C11 C13 111.3(6) . . . . ?
C5 C4 C11 C13 -67.2(6) . . . . ?
C3 C4 C11 C12 -7.5(7) . . . . ?
C5 C4 C11 C12 173.9(5) . . . . ?
C1 C2 C15 N1 1.0(9) . . . . ?
C3 C2 C15 N1 -177.0(5) . . . . ?
N1 C16 C17 N2 70.5(7) . . . . ?
O4 C20 C21 C22 -179.8(5) . . . . ?
C25 C20 C21 C22 0.1(8) . . . . ?
O4 C20 C21 C34 4.3(8) . . . . ?
C25 C20 C21 C34 -175.8(5) . . . . ?
C20 C21 C22 C23 -0.5(8) . . . . ?
C34 C21 C22 C23 175.6(5) . . . . ?
C21 C22 C23 C24 0.3(8) . . . . ?
C21 C22 C23 C30 180.0(5) . . . . ?
C22 C23 C24 C25 0.4(8) . . . . ?
C30 C23 C24 C25 -179.4(5) . . . . ?
C23 C24 C25 C20 -0.7(8) . . . . ?
C23 C24 C25 C26 179.2(5) . . . . ?
O4 C20 C25 C24 -179.6(5) . . . . ?
C21 C20 C25 C24 0.5(7) . . . . ?
O4 C20 C25 C26 0.4(8) . . . . ?
C21 C20 C25 C26 -179.5(5) . . . . ?
C24 C25 C26 C28 -117.8(6) . . . . ?
C20 C25 C26 C28 62.1(7) . . . . ?
C24 C25 C26 C27 1.1(8) . . . . ?
C20 C25 C26 C27 -179.0(5) . . . . ?
C24 C25 C26 C29 120.7(6) . . . . ?
C20 C25 C26 C29 -59.4(7) . . . . ?
C22 C23 C30 C32 -0.3(8) . . . . ?
C24 C23 C30 C32 179.4(5) . . . . ?
C22 C23 C30 C31 -119.8(6) . . . . ?
C24 C23 C30 C31 59.9(7) . . . . ?
C22 C23 C30 C33 120.6(7) . . . . ?
C24 C23 C30 C33 -59.7(8) . . . . ?
C22 C21 C34 N3 -177.0(6) . . . . ?
C20 C21 C34 N3 -1.0(9) . . . . ?
N3 C35 C36 N4 45.2(8) . . . . ?
O2 C39 C40 C41 180.0(6) . . . . ?
C44 C39 C40 C41 0.2(10) . . . . ?
C39 C40 C41 C42 -0.9(11) . . . . ?
C40 C41 C42 C43 1.2(11) . . . . ?
C40 C41 C42 F1 -179.4(6) . . . . ?
C41 C42 C43 C44 -0.8(10) . . . . ?
F1 C42 C43 C44 179.8(5) . . . . ?
O2 C39 C44 C43 -179.6(5) . . . . ?
C40 C39 C44 C43 0.1(9) . . . . ?
C42 C43 C44 C39 0.1(9) . . . . ?
O3 C45 C46 C47 179.0(5) . . . . ?
C50 C45 C46 C47 1.1(8) . . . . ?
C45 C46 C47 C48 -1.7(9) . . . . ?
C46 C47 C48 F2 -178.8(5) . . . . ?
C46 C47 C48 C49 2.1(9) . . . . ?
F2 C48 C49 C50 179.0(5) . . . . ?
C47 C48 C49 C50 -1.9(9) . . . . ?
C48 C49 C50 C45 1.2(8) . . . . ?
O3 C45 C50 C49 -178.8(5) . . . . ?
C46 C45 C50 C49 -0.8(8) . . . . ?
C2 C15 N1 C16 175.6(5) . . . . ?
C2 C15 N1 Zn1 -5.1(7) . . . . ?
C17 C16 N1 C15 -88.5(7) . . . . ?
C17 C16 N1 Zn1 92.2(6) . . . . ?
C16 C17 N2 C19 -155.0(6) . . . . ?
C16 C17 N2 C18 82.2(7) . . . . ?
C21 C34 N3 C35 173.8(6) . . . . ?
C21 C34 N3 Zn2 1.2(8) . . . . ?
C36 C35 N3 C34 173.0(5) . . . . ?
C36 C35 N3 Zn2 -13.8(7) . . . . ?
C35 C36 N4 C37 -172.0(6) . . . . ?
C35 C36 N4 C38 65.3(7) . . . . ?
C35 C36 N4 Zn2 -49.8(6) . . . . ?
C2 C1 O1 Zn1 -2.3(7) . . . . ?
C6 C1 O1 Zn1 177.1(3) . . . . ?
C40 C39 O2 Zn1 -17.6(8) . . . . ?
C44 C39 O2 Zn1 162.1(4) . . . . ?
C40 C39 O2 Zn2 -172.9(4) . . . . ?
C44 C39 O2 Zn2 6.8(8) . . . . ?
C46 C45 O3 Zn1 -126.9(5) . . . . ?
C50 C45 O3 Zn1 51.0(6) . . . . ?
C46 C45 O3 Zn2 9.2(8) . . . . ?
C50 C45 O3 Zn2 -172.9(4) . . . . ?
C21 C20 O4 Zn2 -8.2(7) . . . . ?
C25 C20 O4 Zn2 171.9(4) . . . . ?
C1 O1 Zn1 O2 -141.4(4) . . . . ?
C1 O1 Zn1 N1 -1.1(4) . . . . ?
C1 O1 Zn1 O3 120.0(4) . . . . ?
C39 O2 Zn1 O1 77.2(5) . . . . ?
Zn2 O2 Zn1 O1 -121.21(18) . . . . ?
C39 O2 Zn1 N1 -50.3(5) . . . . ?
Zn2 O2 Zn1 N1 111.2(2) . . . . ?
C39 O2 Zn1 O3 -164.0(5) . . . . ?
Zn2 O2 Zn1 O3 -2.42(16) . . . . ?
C15 N1 Zn1 O1 4.6(4) . . . . ?
C16 N1 Zn1 O1 -176.1(4) . . . . ?
C15 N1 Zn1 O2 139.5(4) . . . . ?
C16 N1 Zn1 O2 -41.2(5) . . . . ?
C15 N1 Zn1 O3 -120.7(4) . . . . ?
C16 N1 Zn1 O3 58.6(5) . . . . ?
C45 O3 Zn1 O1 -89.3(4) . . . . ?
Zn2 O3 Zn1 O1 121.14(19) . . . . ?
C45 O3 Zn1 O2 152.0(4) . . . . ?
Zn2 O3 Zn1 O2 2.51(17) . . . . ?
C45 O3 Zn1 N1 24.3(4) . . . . ?
Zn2 O3 Zn1 N1 -125.21(19) . . . . ?
C20 O4 Zn2 O3 135.2(4) . . . . ?
C20 O4 Zn2 N3 6.6(5) . . . . ?
C20 O4 Zn2 O2 -142.8(4) . . . . ?
C20 O4 Zn2 N4 -45.1(7) . . . . ?
C45 O3 Zn2 O4 -50.9(5) . . . . ?
Zn1 O3 Zn2 O4 90.84(18) . . . . ?
C45 O3 Zn2 N3 51.5(5) . . . . ?
Zn1 O3 Zn2 N3 -166.74(18) . . . . ?
C45 O3 Zn2 O2 -144.1(5) . . . . ?
Zn1 O3 Zn2 O2 -2.39(16) . . . . ?
C45 O3 Zn2 N4 129.2(5) . . . . ?
Zn1 O3 Zn2 N4 -89.08(18) . . . . ?
C34 N3 Zn2 O4 -3.0(5) . . . . ?
C35 N3 Zn2 O4 -175.7(5) . . . . ?
C34 N3 Zn2 O3 -113.7(5) . . . . ?
C35 N3 Zn2 O3 73.6(5) . . . . ?
C34 N3 Zn2 O2 97.5(6) . . . . ?
C35 N3 Zn2 O2 -75.3(6) . . . . ?
C34 N3 Zn2 N4 162.0(5) . . . . ?
C35 N3 Zn2 N4 -10.7(4) . . . . ?
C39 O2 Zn2 O4 57.2(5) . . . . ?
Zn1 O2 Zn2 O4 -103.61(18) . . . . ?
C39 O2 Zn2 O3 163.2(5) . . . . ?
Zn1 O2 Zn2 O3 2.42(16) . . . . ?
C39 O2 Zn2 N3 -41.6(6) . . . . ?
Zn1 O2 Zn2 N3 157.6(3) . . . . ?
C39 O2 Zn2 N4 -104.1(5) . . . . ?
Zn1 O2 Zn2 N4 95.16(19) . . . . ?
C37 N4 Zn2 O4 -157.5(5) . . . . ?
C38 N4 Zn2 O4 -31.4(7) . . . . ?
C36 N4 Zn2 O4 85.2(6) . . . . ?
C37 N4 Zn2 O3 22.3(5) . . . . ?
C38 N4 Zn2 O3 148.3(4) . . . . ?
C36 N4 Zn2 O3 -95.1(4) . . . . ?
C37 N4 Zn2 N3 149.3(5) . . . . ?
C38 N4 Zn2 N3 -84.6(5) . . . . ?
C36 N4 Zn2 N3 32.0(4) . . . . ?
C37 N4 Zn2 O2 -58.4(4) . . . . ?
C38 N4 Zn2 O2 67.7(4) . . . . ?
C36 N4 Zn2 O2 -175.7(4) . . . . ?
